data_7236763
loop_
_publ_author_name
'Liu, Wei'
'Zhu, Kun'
'Teat, Simon J.'
'Deibert, Benjamin J.'
'Yuan, Wenbing'
'Li, Jing'

_publ_section_title
;
 A mechanochemical route toward the rational, systematic, and
 cost-effective green synthesis of strongly luminescent copper iodide
 based hybrid phosphors
;
_journal_issue 24
_journal_name_full 'Journal of Materials Chemistry C'
_journal_page_first 5962
_journal_paper_doi 10.1039/C7TC00889A
_journal_volume 5
_journal_year 2017
_chemical_formula_sum 'C57 H56 Cu2 I2 N2 P2'
_chemical_formula_weight 1211.85
_space_group_crystal_system monoclinic
_space_group_IT_number 14
_space_group_name_Hall '-P 2yn'
_space_group_name_H-M_alt 'P 1 21/n 1'
_atom_sites_solution_hydrogens geom
_atom_sites_solution_primary 'intrinsic phasing'
_atom_sites_solution_secondary difmap
_audit_creation_method SHELXL-2014/7
_audit_update_record
;
2016-10-16 deposited with the CCDC.
2017-05-15 downloaded from the CCDC.
;
_cell_angle_alpha 90
_cell_angle_beta 115.349(2)
_cell_angle_gamma 90
_cell_formula_units_Z 4
_cell_length_a 15.1834(7)
_cell_length_b 21.2369(9)
_cell_length_c 17.6739(7)
_cell_measurement_reflns_used 9920
_cell_measurement_temperature 150(2)
_cell_measurement_theta_max 33.606
_cell_measurement_theta_min 3.107
_cell_volume 5150.2(4)
_computing_cell_refinement 'Bruker SAINT v8.34a'
_computing_data_collection 'Bruker APEX 2'
_computing_data_reduction 'Bruker SAINT v8.34a'
_computing_molecular_graphics 'Bruker SHELXTL'
_computing_publication_material 'Bruker SHELXTL & local programs'
_computing_structure_refinement 'SHELXL-2014/7 (Sheldrick, 2014)'
_computing_structure_solution 'Bruker SHELXTL 2014/4'
_diffrn_ambient_temperature 150(2)
_diffrn_detector_area_resol_mean 10.42
_diffrn_measured_fraction_theta_full 0.999
_diffrn_measured_fraction_theta_max 0.999
_diffrn_measurement_device_type 'Bruker D8 with PHOTON 100 detector'
_diffrn_measurement_method '\w/\q shutterless scans'
_diffrn_radiation_type synchrotron
_diffrn_radiation_wavelength 0.7749
_diffrn_reflns_av_R_equivalents 0.0459
_diffrn_reflns_av_unetI/netI 0.0388
_diffrn_reflns_Laue_measured_fraction_full 0.999
_diffrn_reflns_Laue_measured_fraction_max 0.999
_diffrn_reflns_limit_h_max 21
_diffrn_reflns_limit_h_min -21
_diffrn_reflns_limit_k_max 30
_diffrn_reflns_limit_k_min -30
_diffrn_reflns_limit_l_max 25
_diffrn_reflns_limit_l_min -25
_diffrn_reflns_number 66494
_diffrn_reflns_point_group_measured_fraction_full 0.999
_diffrn_reflns_point_group_measured_fraction_max 0.999
_diffrn_reflns_theta_full 27.706
_diffrn_reflns_theta_max 33.652
_diffrn_reflns_theta_min 2.511
_diffrn_source 'Advanced Light Source station 11.3.1'
_exptl_absorpt_coefficient_mu 2.664
_exptl_absorpt_correction_T_max 0.901
_exptl_absorpt_correction_T_min 0.757
_exptl_absorpt_correction_type multi-scan
_exptl_absorpt_process_details 'SADABS 2014/5 Bruker AXS Madison WI USA'
_exptl_crystal_colour orange
_exptl_crystal_density_diffrn 1.563
_exptl_crystal_description needle
_exptl_crystal_F_000 2424
_exptl_crystal_size_max 0.200
_exptl_crystal_size_mid 0.040
_exptl_crystal_size_min 0.040
_refine_diff_density_max 0.562
_refine_diff_density_min -0.618
_refine_diff_density_rms 0.092
_refine_ls_extinction_method none
_refine_ls_goodness_of_fit_ref 1.014
_refine_ls_hydrogen_treatment constr
_refine_ls_matrix_type full
_refine_ls_number_parameters 651
_refine_ls_number_reflns 15758
_refine_ls_number_restraints 15
_refine_ls_restrained_S_all 1.014
_refine_ls_R_factor_all 0.0449
_refine_ls_R_factor_gt 0.0287
_refine_ls_shift/su_max 0.005
_refine_ls_shift/su_mean 0.000
_refine_ls_structure_factor_coef Fsqd
_refine_ls_weighting_details 'w=1/[\s^2^(Fo^2^)+(0.0165P)^2^+3.9297P] where P=(Fo^2^+2Fc^2^)/3'
_refine_ls_weighting_scheme calc
_refine_ls_wR_factor_gt 0.0563
_refine_ls_wR_factor_ref 0.0617
_reflns_Friedel_coverage 0.000
_reflns_number_gt 12551
_reflns_number_total 15758
_reflns_threshold_expression 'I > 2\s(I)'
_cod_data_source_file c7tc00889a2.cif
_cod_data_source_block wl11_18a_2_a
_cod_original_sg_symbol_H-M 'P 21/n'
_cod_database_code 7236763
_shelx_shelxl_version_number 2014/7
_shelx_space_group_comment
;
The symmetry employed for this shelxl refinement is uniquely defined
by the following loop, which should always be used as a source of
symmetry information in preference to the above space-group names.
They are only intended as comments.
;
_shelx_estimated_absorpt_t_min 0.618
_shelx_estimated_absorpt_t_max 0.901

loop_
_space_group_symop_operation_xyz
'x, y, z'
'-x+1/2, y+1/2, -z+1/2'
'-x, -y, -z'
'x-1/2, -y-1/2, z-1/2'

loop_
_atom_site_label
_atom_site_type_symbol
_atom_site_fract_x
_atom_site_fract_y
_atom_site_fract_z
_atom_site_U_iso_or_equiv
_atom_site_adp_type
_atom_site_occupancy
_atom_site_site_symmetry_order
_atom_site_calc_flag
_atom_site_refinement_flags_posn
_atom_site_refinement_flags_adp
_atom_site_refinement_flags_occupancy
_atom_site_disorder_assembly
_atom_site_disorder_group
Cu1 Cu 0.42908(2) 0.46826(2) 0.54291(2) 0.01731(5) Uani 1 1 d . . . . .
I1 I 0.56620(2) 0.41137(2) 0.50737(2) 0.01849(3) Uani 1 1 d . . . . .
N1 N 0.47297(12) 0.47836(8) 0.67080(11) 0.0171(3) Uani 1 1 d . . . . .
C1 C 0.50160(17) 0.54696(10) 0.78597(13) 0.0230(5) Uani 1 1 d . . . . .
H1A H 0.5039 0.5890 0.8051 0.028 Uiso 1 1 calc R U . . .
N2 N 0.52186(13) 0.49952(8) 0.84115(11) 0.0180(3) Uani 1 1 d . . . . .
C2 C 0.47754(17) 0.53646(10) 0.70261(13) 0.0219(4) Uani 1 1 d . . . . .
H2A H 0.4636 0.5716 0.6661 0.026 Uiso 1 1 calc R U . . .
C3 C 0.49282(15) 0.43013(10) 0.72545(13) 0.0173(4) Uani 1 1 d . . . . .
C4 C 0.51612(15) 0.44196(10) 0.80963(13) 0.0192(4) Uani 1 1 d . . . . .
H4A H 0.5285 0.4070 0.8464 0.023 Uiso 1 1 calc R U . . .
C5 C 0.49282(17) 0.36430(10) 0.69579(14) 0.0215(4) Uani 1 1 d . . . . .
H5A H 0.4557 0.3629 0.6341 0.026 Uiso 1 1 calc R U . A 1
H5B H 0.4595 0.3365 0.7203 0.026 Uiso 1 1 calc R U . A 1
C6 C 0.5959(2) 0.33968(12) 0.71975(17) 0.0350(6) Uani 0.45 1 d . . P B 1
H6A H 0.6288 0.3690 0.6966 0.042 Uiso 0.45 1 calc R U P B 1
H6B H 0.6318 0.3413 0.7815 0.042 Uiso 0.45 1 calc R U P B 1
C7 C 0.6054(5) 0.2763(3) 0.6928(4) 0.0391(14) Uani 0.45 1 d . . P B 1
H7A H 0.6746 0.2661 0.7119 0.059 Uiso 0.45 1 calc R U P B 1
H7B H 0.5755 0.2461 0.7168 0.059 Uiso 0.45 1 calc R U P B 1
H7C H 0.5725 0.2739 0.6316 0.059 Uiso 0.45 1 calc R U P B 1
C6' C 0.5959(2) 0.33968(12) 0.71975(17) 0.0350(6) Uani 0.55 1 d . . P B 2
H6'1 H 0.5910 0.3005 0.6878 0.042 Uiso 0.55 1 calc R U P B 2
H6'2 H 0.6312 0.3710 0.7016 0.042 Uiso 0.55 1 calc R U P B 2
C7' C 0.6541(4) 0.3265(3) 0.8080(3) 0.0408(12) Uani 0.55 1 d . . P B 2
H7'1 H 0.7184 0.3111 0.8162 0.061 Uiso 0.55 1 calc R U P B 2
H7'2 H 0.6617 0.3652 0.8405 0.061 Uiso 0.55 1 calc R U P B 2
H7'3 H 0.6214 0.2944 0.8267 0.061 Uiso 0.55 1 calc R U P B 2
P1 P 0.28922(4) 0.42371(2) 0.45373(3) 0.01734(10) Uani 1 1 d . . . . .
C8 C 0.27467(17) 0.34160(11) 0.47722(14) 0.0243(5) Uani 1 1 d . . . . .
C9 C 0.34680(19) 0.29931(11) 0.48077(16) 0.0315(5) Uani 1 1 d . . . . .
H9A H 0.3995 0.3138 0.4700 0.038 Uiso 1 1 calc R U . . .
C10 C 0.3424(2) 0.23639(12) 0.49991(19) 0.0423(7) Uani 1 1 d . . . . .
H10A H 0.3914 0.2080 0.5013 0.051 Uiso 1 1 calc R U . . .
C11 C 0.2670(2) 0.21489(13) 0.5169(2) 0.0472(8) Uani 1 1 d . . . . .
H11A H 0.2634 0.1716 0.5289 0.057 Uiso 1 1 calc R U . . .
C12 C 0.1968(2) 0.25641(14) 0.51631(19) 0.0453(7) Uani 1 1 d . . . . .
H12A H 0.1461 0.2419 0.5299 0.054 Uiso 1 1 calc R U . . .
C13 C 0.1999(2) 0.31961(12) 0.49595(16) 0.0328(6) Uani 1 1 d . . . . .
H13A H 0.1507 0.3478 0.4949 0.039 Uiso 1 1 calc R U . . .
C14 C 0.17686(16) 0.46337(10) 0.44021(13) 0.0203(4) Uani 1 1 d . . . . .
C15 C 0.08584(17) 0.44413(12) 0.37964(15) 0.0288(5) Uani 1 1 d . . . . .
H15A H 0.0810 0.4083 0.3458 0.035 Uiso 1 1 calc R U . . .
C16 C 0.00277(19) 0.47727(14) 0.36899(17) 0.0372(6) Uani 1 1 d . . . . .
H16A H -0.0591 0.4635 0.3286 0.045 Uiso 1 1 calc R U . . .
C17 C 0.0090(2) 0.53020(15) 0.41653(19) 0.0423(7) Uani 1 1 d . . . . .
H17A H -0.0482 0.5530 0.4084 0.051 Uiso 1 1 calc R U . . .
C18 C 0.0991(2) 0.54989(14) 0.47616(18) 0.0391(6) Uani 1 1 d . . . . .
H18A H 0.1037 0.5863 0.5090 0.047 Uiso 1 1 calc R U . . .
C19 C 0.18263(17) 0.51637(12) 0.48796(15) 0.0270(5) Uani 1 1 d . . . . .
H19A H 0.2442 0.5299 0.5291 0.032 Uiso 1 1 calc R U . . .
C20 C 0.27242(15) 0.41977(11) 0.34491(13) 0.0211(4) Uani 1 1 d . . . . .
C21 C 0.2395(2) 0.36658(13) 0.29492(16) 0.0403(7) Uani 1 1 d . . . . .
H21A H 0.2269 0.3289 0.3175 0.048 Uiso 1 1 calc R U . . .
C22 C 0.2248(2) 0.36867(16) 0.21129(17) 0.0510(9) Uani 1 1 d . . . . .
H22A H 0.2032 0.3320 0.1774 0.061 Uiso 1 1 calc R U . . .
C23 C 0.2414(2) 0.42305(16) 0.17773(16) 0.0421(7) Uani 1 1 d . . . . .
H23A H 0.2312 0.4241 0.1208 0.051 Uiso 1 1 calc R U . . .
C24 C 0.2729(2) 0.47605(16) 0.22635(15) 0.0410(7) Uani 1 1 d . . . . .
H24A H 0.2836 0.5139 0.2029 0.049 Uiso 1 1 calc R U . . .
C25 C 0.28935(19) 0.47441(13) 0.31022(14) 0.0318(6) Uani 1 1 d . . . . .
H25A H 0.3123 0.5110 0.3439 0.038 Uiso 1 1 calc R U . . .
Cu2 Cu 0.56886(2) 0.51692(2) 0.96705(2) 0.01789(5) Uani 1 1 d . . . . .
I2 I 0.43515(2) 0.59714(2) 0.96990(2) 0.01974(3) Uani 1 1 d . . . . .
P2 P 0.71646(4) 0.55582(3) 1.04806(3) 0.01701(10) Uani 1 1 d . . . . .
C26 C 0.74951(17) 0.63062(10) 1.01567(13) 0.0215(4) Uani 1 1 d . . . . .
C27 C 0.84534(19) 0.65094(12) 1.04182(15) 0.0309(5) Uani 1 1 d . . . . .
H27A H 0.8975 0.6257 1.0792 0.037 Uiso 1 1 calc R U . . .
C28 C 0.8650(2) 0.70780(14) 1.01352(17) 0.0401(7) Uani 1 1 d . . . . .
H28A H 0.9306 0.7212 1.0314 0.048 Uiso 1 1 calc R U . . .
C29 C 0.7897(2) 0.74503(13) 0.95943(17) 0.0414(7) Uani 1 1 d . . . . .
H29A H 0.8035 0.7840 0.9404 0.050 Uiso 1 1 calc R U . . .
C30 C 0.6947(2) 0.72562(12) 0.93319(17) 0.0402(7) Uani 1 1 d . . . . .
H30A H 0.6429 0.7512 0.8962 0.048 Uiso 1 1 calc R U . . .
C31 C 0.67484(19) 0.66844(11) 0.96089(16) 0.0290(5) Uani 1 1 d . . . . .
H31A H 0.6091 0.6550 0.9421 0.035 Uiso 1 1 calc R U . . .
C33 C 0.90838(17) 0.50436(12) 1.13040(15) 0.0283(5) Uani 1 1 d . . . . .
H33A H 0.9170 0.5290 1.1779 0.034 Uiso 1 1 calc R U . . .
C32 C 0.81868(15) 0.50485(10) 1.06032(13) 0.0188(4) Uani 1 1 d . . . . .
C34 C 0.98525(18) 0.46824(13) 1.13150(17) 0.0337(6) Uani 1 1 d . . . . .
H34A H 1.0456 0.4676 1.1800 0.040 Uiso 1 1 calc R U . . .
C35 C 0.97362(18) 0.43306(12) 1.06164(17) 0.0318(5) Uani 1 1 d . . . . .
H35A H 1.0267 0.4095 1.0616 0.038 Uiso 1 1 calc R U . . .
C36 C 0.88475(19) 0.43241(12) 0.99221(16) 0.0303(5) Uani 1 1 d . . . . .
H36A H 0.8765 0.4080 0.9446 0.036 Uiso 1 1 calc R U . . .
C37 C 0.80759(17) 0.46737(10) 0.99200(14) 0.0231(4) Uani 1 1 d . . . . .
H37A H 0.7462 0.4658 0.9446 0.028 Uiso 1 1 calc R U . . .
C38 C 0.73181(15) 0.57034(10) 1.15483(13) 0.0190(4) Uani 1 1 d . . . . .
C39 C 0.72699(18) 0.63057(11) 1.18343(15) 0.0274(5) Uani 1 1 d . . . . .
H39A H 0.7213 0.6660 1.1487 0.033 Uiso 1 1 calc R U . . .
C40 C 0.73055(19) 0.63928(13) 1.26282(16) 0.0334(6) Uani 1 1 d . . . . .
H40A H 0.7272 0.6806 1.2821 0.040 Uiso 1 1 calc R U . . .
C41 C 0.73893(17) 0.58804(13) 1.31346(15) 0.0317(6) Uani 1 1 d . . . . .
H41A H 0.7416 0.5942 1.3676 0.038 Uiso 1 1 calc R U . . .
C42 C 0.74353(17) 0.52768(13) 1.28568(14) 0.0284(5) Uani 1 1 d . . . . .
H42A H 0.7495 0.4925 1.3207 0.034 Uiso 1 1 calc R U . . .
C43 C 0.73939(16) 0.51883(11) 1.20618(14) 0.0237(5) Uani 1 1 d . . . . .
H43A H 0.7417 0.4774 1.1868 0.028 Uiso 1 1 calc R U . . .
C1S C 0.9959(3) 0.6743(2) 1.2716(3) 0.0457(9) Uani 0.8 1 d D . P C 1
H1S H 0.9775 0.6401 1.2963 0.055 Uiso 0.8 1 calc R U P C 1
C2S C 0.9430(3) 0.7310(2) 1.2550(3) 0.0511(10) Uani 0.8 1 d D . P C 1
H2S H 0.8892 0.7346 1.2687 0.061 Uiso 0.8 1 calc R U P C 1
C3S C 0.9681(3) 0.7808(2) 1.2195(3) 0.0531(11) Uani 0.8 1 d D . P C 1
H3S H 0.9319 0.8189 1.2084 0.064 Uiso 0.8 1 calc R U P C 1
C4S C 1.0463(4) 0.7753(3) 1.1997(3) 0.0577(13) Uani 0.8 1 d D . P C 1
H4S H 1.0645 0.8100 1.1755 0.069 Uiso 0.8 1 calc R U P C 1
C5S C 1.0977(3) 0.7202(3) 1.2147(3) 0.0438(10) Uani 0.8 1 d D . P C 1
H5S H 1.1504 0.7170 1.1996 0.053 Uiso 0.8 1 calc R U P C 1
C6S C 1.0744(3) 0.66813(18) 1.2522(2) 0.0402(8) Uani 0.8 1 d D . P C 1
C7S C 1.1332(3) 0.6082(2) 1.2710(3) 0.0587(12) Uani 0.8 1 d D . P C 1
C1S' C 0.9807(13) 0.7045(8) 1.2580(12) 0.047(5) Uiso 0.2 1 d D . P D 2
H1S' H 0.9278 0.7258 1.2618 0.056 Uiso 0.2 1 calc R U P D 2
C2S' C 1.0057(14) 0.6435(8) 1.2873(13) 0.060(6) Uiso 0.2 1 d D . P D 2
H2S' H 0.9671 0.6224 1.3099 0.072 Uiso 0.2 1 calc R U P D 2
C3S' C 1.0843(12) 0.6120(7) 1.2851(10) 0.048(4) Uiso 0.2 1 d D . P D 2
H3S' H 1.1006 0.5713 1.3092 0.058 Uiso 0.2 1 calc R U P D 2
C4S' C 1.1384(14) 0.6379(9) 1.2493(13) 0.062(6) Uiso 0.2 1 d D . P D 2
H4S' H 1.1912 0.6159 1.2462 0.075 Uiso 0.2 1 calc R U P D 2
C5S' C 1.1131(17) 0.6987(9) 1.2171(18) 0.057(8) Uiso 0.2 1 d D . P D 2
H5S' H 1.1488 0.7176 1.1903 0.068 Uiso 0.2 1 calc R U P D 2
C6S' C 1.0365(12) 0.7331(7) 1.2228(10) 0.049(4) Uiso 0.2 1 d D . P D 2
C7S' C 1.012(3) 0.7997(11) 1.193(3) 0.129(16) Uiso 0.2 1 d D . P D 2
C8S C 0.4352(5) 0.2130(3) 0.8516(4) 0.0448(14) Uani 0.63 1 d . . P E 1
H8S H 0.4974 0.2326 0.8754 0.054 Uiso 0.63 1 calc R U P E 1
C9S C 0.3813(6) 0.2110(4) 0.8965(4) 0.062(2) Uani 0.63 1 d . . P E 1
H9S H 0.4067 0.2305 0.9501 0.075 Uiso 0.63 1 calc R U P E 1
C10S C 0.2919(14) 0.1821(9) 0.8677(12) 0.110(6) Uani 0.63 1 d . . P E 1
H10S H 0.2564 0.1801 0.9007 0.132 Uiso 0.63 1 calc R U P E 1
C11S C 0.2561(8) 0.1561(5) 0.7887(7) 0.070(3) Uani 0.63 1 d . . P E 1
H11S H 0.1945 0.1357 0.7667 0.084 Uiso 0.63 1 calc R U P E 1
C12S C 0.3075(6) 0.1590(3) 0.7411(5) 0.057(2) Uani 0.63 1 d . . P E 1
H12S H 0.2795 0.1418 0.6862 0.069 Uiso 0.63 1 calc R U P E 1
C13S C 0.4017(5) 0.1871(3) 0.7715(4) 0.0429(14) Uani 0.63 1 d . . P E 1
C14S C 0.4641(5) 0.1882(3) 0.7235(4) 0.0658(16) Uani 0.63 1 d . . P E 1
C8T C 0.3023(19) 0.1767(11) 0.8541(16) 0.042(3) Uiso 0.37 1 d . . P F 2
H8T H 0.2680 0.1760 0.8882 0.050 Uiso 0.37 1 calc R U P F 2
C9T C 0.2662(13) 0.1520(8) 0.7704(10) 0.036(3) Uiso 0.37 1 d . . P F 2
H9T H 0.2029 0.1338 0.7472 0.043 Uiso 0.37 1 calc R U P F 2
C10T C 0.3169(11) 0.1527(7) 0.7203(8) 0.041(3) Uiso 0.37 1 d . . P F 2
H10T H 0.2885 0.1327 0.6671 0.049 Uiso 0.37 1 calc R U P F 2
C11T C 0.4067(10) 0.1813(6) 0.7451(8) 0.046(3) Uiso 0.37 1 d . . P F 2
H11T H 0.4399 0.1821 0.7101 0.055 Uiso 0.37 1 calc R U P F 2
C12T C 0.4463(11) 0.2089(7) 0.8246(9) 0.052(4) Uiso 0.37 1 d . . P F 2
H12T H 0.5054 0.2320 0.8429 0.062 Uiso 0.37 1 calc R U P F 2
C13T C 0.3984(10) 0.2028(6) 0.8785(9) 0.043(3) Uiso 0.37 1 d . . P F 2
C14T C 0.4493(8) 0.2173(5) 0.9756(7) 0.071(3) Uiso 0.37 1 d . . P F 2

loop_
_atom_site_aniso_label
_atom_site_aniso_U_11
_atom_site_aniso_U_22
_atom_site_aniso_U_33
_atom_site_aniso_U_23
_atom_site_aniso_U_13
_atom_site_aniso_U_12
Cu1 0.01813(13) 0.01783(12) 0.01348(12) -0.00121(9) 0.00439(10) -0.00165(9)
I1 0.02204(7) 0.01549(6) 0.01971(7) 0.00202(5) 0.01064(5) 0.00133(5)
N1 0.0170(8) 0.0187(8) 0.0146(8) 0.0000(6) 0.0059(7) 0.0002(6)
C1 0.0307(12) 0.0169(10) 0.0181(10) 0.0006(8) 0.0073(9) 0.0033(8)
N2 0.0186(9) 0.0199(8) 0.0138(8) 0.0001(6) 0.0053(7) 0.0018(7)
C2 0.0297(12) 0.0185(10) 0.0160(10) 0.0015(8) 0.0084(9) 0.0019(8)
C3 0.0167(10) 0.0189(9) 0.0150(9) -0.0012(7) 0.0055(8) 0.0005(7)
C4 0.0223(11) 0.0197(10) 0.0156(10) 0.0021(8) 0.0082(8) 0.0018(8)
C5 0.0297(12) 0.0172(10) 0.0182(10) -0.0016(8) 0.0107(9) 0.0017(8)
C6 0.0422(16) 0.0310(13) 0.0375(15) 0.0060(11) 0.0224(13) 0.0104(11)
C7 0.042(4) 0.026(3) 0.051(4) -0.005(3) 0.021(3) 0.006(2)
C6' 0.0422(16) 0.0310(13) 0.0375(15) 0.0060(11) 0.0224(13) 0.0104(11)
C7' 0.042(3) 0.045(3) 0.035(3) 0.009(2) 0.015(2) 0.012(2)
P1 0.0178(3) 0.0174(2) 0.0142(2) -0.00036(19) 0.0043(2) -0.00302(19)
C8 0.0241(11) 0.0218(11) 0.0192(11) 0.0006(8) 0.0017(9) -0.0056(9)
C9 0.0306(13) 0.0204(11) 0.0344(14) 0.0016(10) 0.0053(11) -0.0038(9)
C10 0.0388(16) 0.0192(12) 0.0535(18) 0.0033(11) 0.0049(14) -0.0012(11)
C11 0.0506(19) 0.0208(13) 0.0564(19) 0.0097(12) 0.0096(15) -0.0098(12)
C12 0.0459(17) 0.0362(15) 0.0488(18) 0.0089(13) 0.0155(14) -0.0176(13)
C13 0.0335(14) 0.0284(13) 0.0331(14) 0.0032(10) 0.0110(11) -0.0086(10)
C14 0.0191(10) 0.0247(11) 0.0172(10) 0.0026(8) 0.0077(8) -0.0014(8)
C15 0.0220(12) 0.0366(13) 0.0240(12) -0.0020(10) 0.0062(10) -0.0034(10)
C16 0.0188(12) 0.0533(17) 0.0335(14) 0.0013(12) 0.0056(11) 0.0008(11)
C17 0.0243(13) 0.0558(18) 0.0463(17) 0.0026(14) 0.0147(13) 0.0101(12)
C18 0.0318(14) 0.0453(16) 0.0423(16) -0.0079(13) 0.0178(13) 0.0053(12)
C19 0.0234(12) 0.0338(13) 0.0247(12) -0.0032(10) 0.0110(10) -0.0008(9)
C20 0.0161(10) 0.0288(11) 0.0153(10) -0.0025(8) 0.0039(8) 0.0023(8)
C21 0.0539(18) 0.0314(14) 0.0241(13) -0.0095(10) 0.0058(12) 0.0048(12)
C22 0.062(2) 0.0515(19) 0.0243(14) -0.0172(13) 0.0042(14) 0.0172(16)
C23 0.0335(15) 0.075(2) 0.0164(12) -0.0051(13) 0.0097(11) 0.0112(14)
C24 0.0307(14) 0.072(2) 0.0175(12) 0.0038(12) 0.0080(11) -0.0126(13)
C25 0.0318(14) 0.0445(15) 0.0160(11) -0.0035(10) 0.0074(10) -0.0132(11)
Cu2 0.01823(13) 0.01936(12) 0.01358(12) -0.00129(9) 0.00442(10) 0.00035(10)
I2 0.02274(7) 0.01722(6) 0.02026(7) 0.00234(5) 0.01015(5) 0.00456(5)
P2 0.0174(3) 0.0186(2) 0.0135(2) -0.00060(19) 0.0052(2) -0.00069(19)
C26 0.0280(12) 0.0206(10) 0.0156(10) -0.0024(8) 0.0091(9) -0.0044(8)
C27 0.0306(13) 0.0356(13) 0.0233(12) -0.0018(10) 0.0085(10) -0.0089(10)
C28 0.0436(16) 0.0444(16) 0.0310(14) -0.0082(12) 0.0148(13) -0.0250(13)
C29 0.064(2) 0.0296(13) 0.0328(15) -0.0015(11) 0.0231(14) -0.0192(13)
C30 0.0535(18) 0.0272(13) 0.0346(15) 0.0090(11) 0.0137(13) -0.0041(12)
C31 0.0317(13) 0.0247(12) 0.0298(13) 0.0037(9) 0.0123(11) -0.0028(10)
C33 0.0243(12) 0.0362(13) 0.0215(11) -0.0054(10) 0.0071(10) 0.0029(10)
C32 0.0193(10) 0.0207(10) 0.0177(10) 0.0007(8) 0.0090(8) 0.0004(8)
C34 0.0225(12) 0.0424(15) 0.0314(13) 0.0002(11) 0.0069(11) 0.0046(11)
C35 0.0269(13) 0.0321(13) 0.0400(15) 0.0020(11) 0.0178(11) 0.0086(10)
C36 0.0369(14) 0.0280(12) 0.0297(13) -0.0044(10) 0.0178(11) 0.0030(10)
C37 0.0256(12) 0.0217(10) 0.0201(11) -0.0015(8) 0.0081(9) -0.0004(9)
C38 0.0155(10) 0.0250(10) 0.0158(10) -0.0022(8) 0.0060(8) -0.0010(8)
C39 0.0289(12) 0.0267(12) 0.0283(12) -0.0054(9) 0.0140(10) -0.0028(9)
C40 0.0349(14) 0.0373(14) 0.0328(14) -0.0140(11) 0.0191(12) -0.0042(11)
C41 0.0230(12) 0.0540(16) 0.0187(11) -0.0079(11) 0.0096(9) -0.0036(11)
C42 0.0219(12) 0.0437(14) 0.0173(11) 0.0029(10) 0.0062(9) -0.0003(10)
C43 0.0220(11) 0.0296(12) 0.0181(10) 0.0005(9) 0.0071(9) 0.0017(9)
C1S 0.044(2) 0.037(2) 0.053(3) -0.008(2) 0.017(2) -0.0124(19)
C2S 0.035(2) 0.050(2) 0.069(3) -0.013(2) 0.023(2) -0.0097(18)
C3S 0.041(2) 0.042(2) 0.065(3) -0.010(2) 0.012(2) -0.0060(18)
C4S 0.047(3) 0.067(3) 0.044(3) 0.006(2) 0.006(2) -0.021(3)
C5S 0.034(2) 0.059(3) 0.040(2) -0.007(2) 0.0175(19) -0.008(2)
C6S 0.0341(19) 0.046(2) 0.0320(18) -0.0113(15) 0.0061(15) -0.0050(15)
C7S 0.045(3) 0.055(3) 0.069(3) -0.005(2) 0.018(2) 0.010(2)
C8S 0.034(3) 0.042(3) 0.038(3) 0.011(3) -0.005(3) 0.001(2)
C9S 0.069(5) 0.075(5) 0.036(4) 0.001(3) 0.016(3) 0.011(4)
C10S 0.082(9) 0.067(7) 0.109(12) 0.010(7) -0.029(6) 0.007(6)
C11S 0.065(5) 0.065(5) 0.081(8) 0.007(5) 0.031(5) -0.004(4)
C12S 0.061(4) 0.040(3) 0.060(5) -0.018(3) 0.016(4) -0.004(3)
C13S 0.051(3) 0.027(2) 0.047(4) -0.002(2) 0.017(3) 0.007(2)
C14S 0.076(4) 0.057(4) 0.064(4) 0.002(3) 0.029(4) 0.004(3)

loop_
_atom_type_symbol
_atom_type_description
_atom_type_scat_dispersion_real
_atom_type_scat_dispersion_imag
_atom_type_scat_source
C C 0.0040 0.0020 'XDISP Program in WinGX L.Kissel & R.H.Pratt Acta Cryst A46 170 1990'
H H 0.0000 0.0000 'XDISP Program in WinGX L.Kissel & R.H.Pratt Acta Cryst A46 170 1990'
N N 0.0076 0.0040 'XDISP Program in WinGX L.Kissel & R.H.Pratt Acta Cryst A46 170 1990'
P P 0.1183 0.1134 'XDISP Program in WinGX L.Kissel & R.H.Pratt Acta Cryst A46 170 1990'
Cu Cu 0.2913 1.4803 'XDISP Program in WinGX L.Kissel & R.H.Pratt Acta Cryst A46 170 1990'
I I -0.3071 2.1212 'XDISP Program in WinGX L.Kissel & R.H.Pratt Acta Cryst A46 170 1990'

loop_
_geom_angle_atom_site_label_1
_geom_angle_atom_site_label_2
_geom_angle_atom_site_label_3
_geom_angle
_geom_angle_site_symmetry_1
_geom_angle_site_symmetry_3
N1 Cu1 P1 125.11(5) . .
N1 Cu1 I1 112.27(5) . .
P1 Cu1 I1 103.888(18) . .
N1 Cu1 I1 102.57(5) . 3_666
P1 Cu1 I1 108.472(17) . 3_666
I1 Cu1 I1 102.340(9) . 3_666
Cu1 I1 Cu1 77.662(9) . 3_666
C2 N1 C3 116.16(17) . .
C2 N1 Cu1 119.01(14) . .
C3 N1 Cu1 124.73(14) . .
N2 C1 C2 122.0(2) . .
N2 C1 H1A 119.0 . .
C2 C1 H1A 119.0 . .
C4 N2 C1 115.56(18) . .
C4 N2 Cu2 123.21(14) . .
C1 N2 Cu2 121.06(14) . .
N1 C2 C1 122.6(2) . .
N1 C2 H2A 118.7 . .
C1 C2 H2A 118.7 . .
N1 C3 C4 120.17(19) . .
N1 C3 C5 119.51(18) . .
C4 C3 C5 120.29(19) . .
N2 C4 C3 123.54(19) . .
N2 C4 H4A 118.2 . .
C3 C4 H4A 118.2 . .
C3 C5 C6' 112.16(19) . .
C3 C5 C6 112.16(19) . .
C3 C5 H5A 109.2 . .
C6 C5 H5A 109.2 . .
C3 C5 H5B 109.2 . .
C6 C5 H5B 109.2 . .
H5A C5 H5B 107.9 . .
C7 C6 C5 117.3(3) . .
C7 C6 H6A 108.0 . .
C5 C6 H6A 108.0 . .
C7 C6 H6B 108.0 . .
C5 C6 H6B 108.0 . .
H6A C6 H6B 107.2 . .
C6 C7 H7A 109.5 . .
C6 C7 H7B 109.5 . .
H7A C7 H7B 109.5 . .
C6 C7 H7C 109.5 . .
H7A C7 H7C 109.5 . .
H7B C7 H7C 109.5 . .
C7' C6' C5 116.3(3) . .
C7' C6' H6'1 108.2 . .
C5 C6' H6'1 108.2 . .
C7' C6' H6'2 108.2 . .
C5 C6' H6'2 108.2 . .
H6'1 C6' H6'2 107.4 . .
C6' C7' H7'1 109.5 . .
C6' C7' H7'2 109.5 . .
H7'1 C7' H7'2 109.5 . .
C6' C7' H7'3 109.5 . .
H7'1 C7' H7'3 109.5 . .
H7'2 C7' H7'3 109.5 . .
C14 P1 C8 105.84(11) . .
C14 P1 C20 100.46(10) . .
C8 P1 C20 102.65(10) . .
C14 P1 Cu1 116.66(7) . .
C8 P1 Cu1 114.41(7) . .
C20 P1 Cu1 114.96(7) . .
C13 C8 C9 118.5(2) . .
C13 C8 P1 124.35(19) . .
C9 C8 P1 117.06(18) . .
C10 C9 C8 120.8(3) . .
C10 C9 H9A 119.6 . .
C8 C9 H9A 119.6 . .
C11 C10 C9 120.2(3) . .
C11 C10 H10A 119.9 . .
C9 C10 H10A 119.9 . .
C12 C11 C10 119.8(2) . .
C12 C11 H11A 120.1 . .
C10 C11 H11A 120.1 . .
C11 C12 C13 120.4(3) . .
C11 C12 H12A 119.8 . .
C13 C12 H12A 119.8 . .
C8 C13 C12 120.3(3) . .
C8 C13 H13A 119.8 . .
C12 C13 H13A 119.8 . .
C19 C14 C15 119.2(2) . .
C19 C14 P1 118.89(17) . .
C15 C14 P1 121.84(18) . .
C16 C15 C14 120.0(2) . .
C16 C15 H15A 120.0 . .
C14 C15 H15A 120.0 . .
C17 C16 C15 120.6(2) . .
C17 C16 H16A 119.7 . .
C15 C16 H16A 119.7 . .
C16 C17 C18 119.8(3) . .
C16 C17 H17A 120.1 . .
C18 C17 H17A 120.1 . .
C17 C18 C19 120.0(3) . .
C17 C18 H18A 120.0 . .
C19 C18 H18A 120.0 . .
C14 C19 C18 120.6(2) . .
C14 C19 H19A 119.7 . .
C18 C19 H19A 119.7 . .
C25 C20 C21 118.9(2) . .
C25 C20 P1 117.23(17) . .
C21 C20 P1 123.8(2) . .
C20 C21 C22 119.8(3) . .
C20 C21 H21A 120.1 . .
C22 C21 H21A 120.1 . .
C23 C22 C21 120.6(3) . .
C23 C22 H22A 119.7 . .
C21 C22 H22A 119.7 . .
C22 C23 C24 120.0(2) . .
C22 C23 H23A 120.0 . .
C24 C23 H23A 120.0 . .
C23 C24 C25 120.1(3) . .
C23 C24 H24A 120.0 . .
C25 C24 H24A 120.0 . .
C20 C25 C24 120.5(2) . .
C20 C25 H25A 119.7 . .
C24 C25 H25A 119.7 . .
N2 Cu2 P2 123.14(5) . .
N2 Cu2 I2 102.75(5) . .
P2 Cu2 I2 108.296(17) . .
N2 Cu2 I2 103.20(5) . 3_667
P2 Cu2 I2 105.231(17) . 3_667
I2 Cu2 I2 114.631(10) . 3_667
N2 Cu2 Cu2 114.56(5) . 3_667
P2 Cu2 Cu2 122.26(2) . 3_667
I2 Cu2 Cu2 57.496(10) . 3_667
I2 Cu2 Cu2 57.135(9) 3_667 3_667
Cu2 I2 Cu2 65.368(10) . 3_667
C38 P2 C32 104.55(10) . .
C38 P2 C26 104.24(10) . .
C32 P2 C26 102.62(10) . .
C38 P2 Cu2 111.93(7) . .
C32 P2 Cu2 115.10(7) . .
C26 P2 Cu2 117.00(8) . .
C31 C26 C27 118.5(2) . .
C31 C26 P2 117.96(17) . .
C27 C26 P2 123.53(18) . .
C28 C27 C26 120.3(3) . .
C28 C27 H27A 119.8 . .
C26 C27 H27A 119.8 . .
C29 C28 C27 120.4(3) . .
C29 C28 H28A 119.8 . .
C27 C28 H28A 119.8 . .
C30 C29 C28 119.9(2) . .
C30 C29 H29A 120.0 . .
C28 C29 H29A 120.0 . .
C29 C30 C31 119.8(3) . .
C29 C30 H30A 120.1 . .
C31 C30 H30A 120.1 . .
C26 C31 C30 121.0(2) . .
C26 C31 H31A 119.5 . .
C30 C31 H31A 119.5 . .
C34 C33 C32 120.8(2) . .
C34 C33 H33A 119.6 . .
C32 C33 H33A 119.6 . .
C33 C32 C37 118.3(2) . .
C33 C32 P2 124.52(17) . .
C37 C32 P2 116.98(16) . .
C35 C34 C33 119.9(2) . .
C35 C34 H34A 120.1 . .
C33 C34 H34A 120.1 . .
C36 C35 C34 120.0(2) . .
C36 C35 H35A 120.0 . .
C34 C35 H35A 120.0 . .
C35 C36 C37 120.0(2) . .
C35 C36 H36A 120.0 . .
C37 C36 H36A 120.0 . .
C36 C37 C32 121.0(2) . .
C36 C37 H37A 119.5 . .
C32 C37 H37A 119.5 . .
C39 C38 C43 119.2(2) . .
C39 C38 P2 121.90(17) . .
C43 C38 P2 118.60(17) . .
C38 C39 C40 120.2(2) . .
C38 C39 H39A 119.9 . .
C40 C39 H39A 119.9 . .
C41 C40 C39 120.1(2) . .
C41 C40 H40A 119.9 . .
C39 C40 H40A 119.9 . .
C40 C41 C42 120.3(2) . .
C40 C41 H41A 119.8 . .
C42 C41 H41A 119.8 . .
C41 C42 C43 119.7(2) . .
C41 C42 H42A 120.2 . .
C43 C42 H42A 120.2 . .
C42 C43 C38 120.4(2) . .
C42 C43 H43A 119.8 . .
C38 C43 H43A 119.8 . .
C6S C1S C2S 120.4(4) . .
C6S C1S H1S 119.8 . .
C2S C1S H1S 119.8 . .
C3S C2S C1S 120.8(4) . .
C3S C2S H2S 119.6 . .
C1S C2S H2S 119.6 . .
C2S C3S C4S 119.5(4) . .
C2S C3S H3S 120.3 . .
C4S C3S H3S 120.3 . .
C5S C4S C3S 120.3(4) . .
C5S C4S H4S 119.9 . .
C3S C4S H4S 119.9 . .
C4S C5S C6S 121.7(4) . .
C4S C5S H5S 119.1 . .
C6S C5S H5S 119.1 . .
C1S C6S C5S 117.3(4) . .
C1S C6S C7S 121.2(4) . .
C5S C6S C7S 121.5(4) . .
C6S' C1S' C2S' 117.1(15) . .
C6S' C1S' H1S' 121.4 . .
C2S' C1S' H1S' 121.4 . .
C3S' C2S' C1S' 122.8(16) . .
C3S' C2S' H2S' 118.6 . .
C1S' C2S' H2S' 118.6 . .
C4S' C3S' C2S' 121.5(15) . .
C4S' C3S' H3S' 119.2 . .
C2S' C3S' H3S' 119.2 . .
C3S' C4S' C5S' 116.8(16) . .
C3S' C4S' H4S' 121.6 . .
C5S' C4S' H4S' 121.6 . .
C4S' C5S' C6S' 122.7(17) . .
C4S' C5S' H5S' 118.6 . .
C6S' C5S' H5S' 118.6 . .
C1S' C6S' C5S' 119.0(14) . .
C1S' C6S' C7S' 117.5(17) . .
C5S' C6S' C7S' 123.5(18) . .
C9S C8S C13S 121.9(6) . .
C9S C8S H8S 119.0 . .
C13S C8S H8S 119.0 . .
C8S C9S C10S 122.8(10) . .
C8S C9S H9S 118.6 . .
C10S C9S H9S 118.6 . .
C9S C10S C11S 117.0(14) . .
C9S C10S H10S 121.5 . .
C11S C10S H10S 121.5 . .
C12S C11S C10S 121.5(12) . .
C12S C11S H11S 119.3 . .
C10S C11S H11S 119.3 . .
C11S C12S C13S 121.9(8) . .
C11S C12S H12S 119.0 . .
C13S C12S H12S 119.0 . .
C8S C13S C12S 114.8(7) . .
C8S C13S C14S 121.1(6) . .
C12S C13S C14S 124.1(7) . .
C9T C8T C13T 109.8(13) . .
C9T C8T H8T 125.1 . .
C13T C8T H8T 125.1 . .
C10T C9T C8T 125.1(16) . .
C10T C9T H9T 117.4 . .
C8T C9T H9T 117.4 . .
C11T C10T C9T 122.6(13) . .
C11T C10T H10T 118.7 . .
C9T C10T H10T 118.7 . .
C10T C11T C12T 116.4(12) . .
C10T C11T H11T 121.8 . .
C12T C11T H11T 121.8 . .
C11T C12T C13T 120.6(13) . .
C11T C12T H12T 119.7 . .
C13T C12T H12T 119.7 . .
C12T C13T C8T 125.0(14) . .
C12T C13T C14T 123.6(12) . .
C8T C13T C14T 111.1(13) . .

loop_
_geom_bond_atom_site_label_1
_geom_bond_atom_site_label_2
_geom_bond_distance
_geom_bond_site_symmetry_2
Cu1 N1 2.0760(17) .
Cu1 P1 2.2411(6) .
Cu1 I1 2.7034(3) .
Cu1 I1 2.7176(3) 3_666
I1 Cu1 2.7176(3) 3_666
N1 C2 1.345(3) .
N1 C3 1.350(3) .
C1 N2 1.343(3) .
C1 C2 1.376(3) .
C1 H1A 0.9500 .
N2 C4 1.331(3) .
N2 Cu2 2.0585(17) .
C2 H2A 0.9500 .
C3 C4 1.397(3) .
C3 C5 1.493(3) .
C4 H4A 0.9500 .
C5 C6' 1.528(3) .
C5 C6 1.528(3) .
C5 H5A 0.9900 .
C5 H5B 0.9900 .
C6 C7 1.457(6) .
C6 H6A 0.9900 .
C6 H6B 0.9900 .
C7 H7A 0.9800 .
C7 H7B 0.9800 .
C7 H7C 0.9800 .
C6' C7' 1.453(6) .
C6' H6'1 0.9900 .
C6' H6'2 0.9900 .
C7' H7'1 0.9800 .
C7' H7'2 0.9800 .
C7' H7'3 0.9800 .
P1 C14 1.824(2) .
P1 C8 1.828(2) .
P1 C20 1.831(2) .
C8 C13 1.392(3) .
C8 C9 1.397(3) .
C9 C10 1.387(3) .
C9 H9A 0.9500 .
C10 C11 1.380(4) .
C10 H10A 0.9500 .
C11 C12 1.379(4) .
C11 H11A 0.9500 .
C12 C13 1.396(4) .
C12 H12A 0.9500 .
C13 H13A 0.9500 .
C14 C19 1.387(3) .
C14 C15 1.399(3) .
C15 C16 1.385(4) .
C15 H15A 0.9500 .
C16 C17 1.382(4) .
C16 H16A 0.9500 .
C17 C18 1.386(4) .
C17 H17A 0.9500 .
C18 C19 1.391(3) .
C18 H18A 0.9500 .
C19 H19A 0.9500 .
C20 C25 1.387(3) .
C20 C21 1.389(3) .
C21 C22 1.398(4) .
C21 H21A 0.9500 .
C22 C23 1.370(5) .
C22 H22A 0.9500 .
C23 C24 1.372(4) .
C23 H23A 0.9500 .
C24 C25 1.394(3) .
C24 H24A 0.9500 .
C25 H25A 0.9500 .
Cu2 P2 2.2377(6) .
Cu2 I2 2.6673(3) .
Cu2 I2 2.6780(3) 3_667
Cu2 Cu2 2.8865(5) 3_667
I2 Cu2 2.6780(3) 3_667
P2 C38 1.826(2) .
P2 C32 1.828(2) .
P2 C26 1.830(2) .
C26 C31 1.388(3) .
C26 C27 1.393(3) .
C27 C28 1.387(4) .
C27 H27A 0.9500 .
C28 C29 1.382(4) .
C28 H28A 0.9500 .
C29 C30 1.376(4) .
C29 H29A 0.9500 .
C30 C31 1.390(3) .
C30 H30A 0.9500 .
C31 H31A 0.9500 .
C33 C34 1.390(3) .
C33 C32 1.394(3) .
C33 H33A 0.9500 .
C32 C37 1.395(3) .
C34 C35 1.388(4) .
C34 H34A 0.9500 .
C35 C36 1.382(4) .
C35 H35A 0.9500 .
C36 C37 1.386(3) .
C36 H36A 0.9500 .
C37 H37A 0.9500 .
C38 C39 1.389(3) .
C38 C43 1.394(3) .
C39 C40 1.393(3) .
C39 H39A 0.9500 .
C40 C41 1.380(4) .
C40 H40A 0.9500 .
C41 C42 1.385(4) .
C41 H41A 0.9500 .
C42 C43 1.392(3) .
C42 H42A 0.9500 .
C43 H43A 0.9500 .
C1S C6S 1.380(5) .
C1S C2S 1.406(6) .
C1S H1S 0.9500 .
C2S C3S 1.365(6) .
C2S H2S 0.9500 .
C3S C4S 1.379(7) .
C3S H3S 0.9500 .
C4S C5S 1.368(8) .
C4S H4S 0.9500 .
C5S C6S 1.410(6) .
C5S H5S 0.9500 .
C6S C7S 1.509(6) .
C1S' C6S' 1.386(15) .
C1S' C2S' 1.388(16) .
C1S' H1S' 0.9500 .
C2S' C3S' 1.384(16) .
C2S' H2S' 0.9500 .
C3S' C4S' 1.350(16) .
C3S' H3S' 0.9500 .
C4S' C5S' 1.396(18) .
C4S' H4S' 0.9500 .
C5S' C6S' 1.414(15) .
C5S' H5S' 0.9500 .
C6S' C7S' 1.498(17) .
C8S C9S 1.364(10) .
C8S C13S 1.395(9) .
C8S H8S 0.9500 .
C9S C10S 1.37(2) .
C9S H9S 0.9500 .
C10S C11S 1.38(2) .
C10S H10S 0.9500 .
C11S C12S 1.372(13) .
C11S H11S 0.9500 .
C12S C13S 1.425(10) .
C12S H12S 0.9500 .
C13S C14S 1.519(9) .
C8T C9T 1.44(3) .
C8T C13T 1.44(3) .
C8T H8T 0.9500 .
C9T C10T 1.401(17) .
C9T H9T 0.9500 .
C10T C11T 1.38(2) .
C10T H10T 0.9500 .
C11T C12T 1.399(16) .
C11T H11T 0.9500 .
C12T C13T 1.430(16) .
C12T H12T 0.9500 .
C13T C14T 1.582(17) .
